data_1502598
loop_
_publ_author_name
'Pelletier, Sophie M.-C.'
'Ray, Peter C.'
'Dixon, Darren J.'

_publ_section_title
;
 Diastereoselective synthesis of 1,3,5-trisubstituted
 4-nitropyrrolidin-2-ones via a nitro-Mannich/lactamization cascade.
;
_journal_issue 24
_journal_name_full 'Organic letters'
_journal_page_first 6406
_journal_page_last 6409
_journal_paper_doi 10.1021/ol202710g
_journal_volume 13
_journal_year 2011
_chemical_formula_moiety 'C18 H26 N2 O3'
_chemical_formula_sum 'C18 H26 N2 O3'
_chemical_formula_weight 318.41
_chemical_name_systematic
;
 ?
;
_space_group_IT_number 14
_symmetry_cell_setting monoclinic
_symmetry_space_group_name_Hall '-P 2ybc'
_symmetry_space_group_name_H-M 'P 1 21/c 1'
_atom_sites_solution_hydrogens geom
_atom_sites_solution_primary direct
_atom_sites_solution_secondary difmap
_audit_creation_method SHELXL-97
_cell_angle_alpha 90.00
_cell_angle_beta 96.511(7)
_cell_angle_gamma 90.00
_cell_formula_units_Z 4
_cell_length_a 8.3457(13)
_cell_length_b 18.861(3)
_cell_length_c 11.0182(17)
_cell_measurement_reflns_used 9463
_cell_measurement_temperature 100(2)
_cell_measurement_theta_max 29.91
_cell_measurement_theta_min 2.16
_cell_volume 1723.2(5)
_computing_cell_refinement 'Bruker SAINT'
_computing_data_collection 'Bruker APEX2'
_computing_data_reduction 'Bruker SAINT'
_computing_molecular_graphics 'Bruker SHELXTL'
_computing_publication_material 'Bruker SHELXTL'
_computing_structure_refinement 'SHELXL-97 (Sheldrick, 2008)'
_computing_structure_solution 'SHELXS-97 (Sheldrick, 2008)'
_diffrn_ambient_temperature 100(2)
_diffrn_measured_fraction_theta_full 0.996
_diffrn_measured_fraction_theta_max 0.992
_diffrn_measurement_device_type 'Bruker APEX-II CCD'
_diffrn_measurement_method '\f and \w scans'
_diffrn_radiation_monochromator graphite
_diffrn_radiation_source 'fine-focus sealed tube'
_diffrn_radiation_type MoK\a
_diffrn_radiation_wavelength 0.71073
_diffrn_reflns_av_R_equivalents 0.0267
_diffrn_reflns_av_sigmaI/netI 0.0165
_diffrn_reflns_limit_h_max 11
_diffrn_reflns_limit_h_min -11
_diffrn_reflns_limit_k_max 26
_diffrn_reflns_limit_k_min -26
_diffrn_reflns_limit_l_max 14
_diffrn_reflns_limit_l_min -15
_diffrn_reflns_number 42754
_diffrn_reflns_theta_full 25.00
_diffrn_reflns_theta_max 30.07
_diffrn_reflns_theta_min 2.68
_diffrn_standards_number 0
_exptl_absorpt_coefficient_mu 0.084
_exptl_absorpt_correction_T_max 0.9531
_exptl_absorpt_correction_T_min 0.9485
_exptl_absorpt_correction_type multi-scan
_exptl_absorpt_process_details 'SADABS (Bruker, 2009)'
_exptl_crystal_colour colourless
_exptl_crystal_density_diffrn 1.227
_exptl_crystal_density_method 'not measured'
_exptl_crystal_description BLOCK
_exptl_crystal_F_000 688
_exptl_crystal_size_max 0.64
_exptl_crystal_size_mid 0.60
_exptl_crystal_size_min 0.58
_refine_diff_density_max 0.438
_refine_diff_density_min -0.198
_refine_diff_density_rms 0.042
_refine_ls_extinction_method none
_refine_ls_goodness_of_fit_ref 1.014
_refine_ls_hydrogen_treatment constr
_refine_ls_matrix_type full
_refine_ls_number_parameters 211
_refine_ls_number_reflns 5030
_refine_ls_number_restraints 0
_refine_ls_restrained_S_all 1.014
_refine_ls_R_factor_all 0.0424
_refine_ls_R_factor_gt 0.0366
_refine_ls_shift/su_max 0.002
_refine_ls_shift/su_mean 0.000
_refine_ls_structure_factor_coef Fsqd
_refine_ls_weighting_details 'calc w=1/[\s^2^(Fo^2^)+(0.0672P)^2^+0.3676P] where P=(Fo^2^+2Fc^2^)/3'
_refine_ls_weighting_scheme calc
_refine_ls_wR_factor_gt 0.1029
_refine_ls_wR_factor_ref 0.1085
_reflns_number_gt 4411
_reflns_number_total 5030
_reflns_threshold_expression >2sigma(I)
_cod_data_source_file ol202710g_si_001.cif
_cod_data_source_block 2a
_cod_depositor_comments
;
The following automatic conversions were performed:

'_symmetry_cell_setting' value 'Monoclinic' changed to 'monoclinic'
according to /home/saulius/struct/CIF-dictionaries/cif_core.dic
dictionary named 'cif_core.dic' version 2.4.1 from 2010-06-29.

Automatic conversion script
Id: cif_fix_values 1715 2011-07-08 13:25:40Z adriana 
;
_cod_original_sg_symbol_H-M P2(1)/c
_cod_database_code 1502598

loop_
_symmetry_equiv_pos_as_xyz
'x, y, z'
'-x, y+1/2, -z+1/2'
'-x, -y, -z'
'x, -y-1/2, z-1/2'

loop_
_atom_site_label
_atom_site_type_symbol
_atom_site_fract_x
_atom_site_fract_y
_atom_site_fract_z
_atom_site_U_iso_or_equiv
_atom_site_adp_type
_atom_site_occupancy
_atom_site_symmetry_multiplicity
_atom_site_calc_flag
_atom_site_refinement_flags
C1 C 0.32143(9) 0.31941(4) 0.18995(7) 0.01495(15) Uani 1 1 d .
O1 O 0.28184(8) 0.29063(3) 0.28207(6) 0.01999(14) Uani 1 1 d .
C2 C 0.46546(9) 0.29778(4) 0.12485(7) 0.01429(15) Uani 1 1 d .
H2 H 0.5650 0.3162 0.1738 0.017 Uiso 1 1 calc R
C3 C 0.44163(9) 0.33958(4) 0.00502(7) 0.01337(15) Uani 1 1 d .
H3 H 0.3944 0.3081 -0.0628 0.016 Uiso 1 1 calc R
N3 N 0.60087(8) 0.36965(4) -0.02486(6) 0.01601(14) Uani 1 1 d .
O31 O 0.67613(8) 0.40870(4) 0.05088(6) 0.02465(15) Uani 1 1 d .
O32 O 0.64732(8) 0.35354(4) -0.12228(6) 0.02571(15) Uani 1 1 d .
C4 C 0.32193(9) 0.40082(4) 0.02503(7) 0.01353(15) Uani 1 1 d .
H4 H 0.3844 0.4453 0.0452 0.016 Uiso 1 1 calc R
N5 N 0.25017(8) 0.37693(4) 0.13347(6) 0.01506(14) Uani 1 1 d .
C6 C 0.12249(10) 0.41704(5) 0.18361(8) 0.01784(16) Uani 1 1 d .
H6A H 0.0889 0.3911 0.2547 0.021 Uiso 1 1 calc R
H6B H 0.0278 0.4203 0.1210 0.021 Uiso 1 1 calc R
C7 C 0.17593(11) 0.49207(5) 0.22375(8) 0.02045(17) Uani 1 1 d .
H7A H 0.2055 0.5182 0.1516 0.025 Uiso 1 1 calc R
H7B H 0.0831 0.5169 0.2529 0.025 Uiso 1 1 calc R
C8 C 0.31809(11) 0.49527(5) 0.32418(9) 0.02247(18) Uani 1 1 d .
H8A H 0.4092 0.4679 0.2976 0.027 Uiso 1 1 calc R
H8B H 0.3535 0.5452 0.3355 0.027 Uiso 1 1 calc R
C9 C 0.27826(13) 0.46611(6) 0.44618(9) 0.0286(2) Uani 1 1 d .
H9A H 0.1834 0.4907 0.4704 0.043 Uiso 1 1 calc R
H9B H 0.3702 0.4737 0.5084 0.043 Uiso 1 1 calc R
H9C H 0.2556 0.4152 0.4382 0.043 Uiso 1 1 calc R
C10 C 0.48562(10) 0.21740(4) 0.11073(8) 0.01783(16) Uani 1 1 d .
H10A H 0.4828 0.1943 0.1911 0.021 Uiso 1 1 calc R
H10B H 0.3946 0.1987 0.0544 0.021 Uiso 1 1 calc R
C11 C 0.64312(10) 0.19936(4) 0.06148(8) 0.01629(16) Uani 1 1 d .
C12 C 0.79054(10) 0.21836(5) 0.12680(8) 0.01961(17) Uani 1 1 d .
H12 H 0.7917 0.2402 0.2046 0.024 Uiso 1 1 calc R
C13 C 0.93562(11) 0.20568(5) 0.07935(9) 0.02341(19) Uani 1 1 d .
H13 H 1.0346 0.2194 0.1245 0.028 Uiso 1 1 calc R
C14 C 0.93621(12) 0.17311(5) -0.03365(9) 0.0261(2) Uani 1 1 d .
H14 H 1.0349 0.1655 -0.0670 0.031 Uiso 1 1 calc R
C15 C 0.79100(12) 0.15172(5) -0.09752(9) 0.0260(2) Uani 1 1 d .
H15 H 0.7908 0.1279 -0.1735 0.031 Uiso 1 1 calc R
C16 C 0.64519(11) 0.16510(5) -0.05039(8) 0.02108(17) Uani 1 1 d .
H16 H 0.5466 0.1507 -0.0951 0.025 Uiso 1 1 calc R
C17 C 0.19428(10) 0.41486(4) -0.08442(7) 0.01625(16) Uani 1 1 d .
H17 H 0.1281 0.4562 -0.0628 0.019 Uiso 1 1 calc R
C18 C 0.07941(11) 0.35210(5) -0.11153(9) 0.02192(18) Uani 1 1 d .
H18A H -0.0033 0.3646 -0.1785 0.033 Uiso 1 1 calc R
H18B H 0.0277 0.3407 -0.0384 0.033 Uiso 1 1 calc R
H18C H 0.1403 0.3109 -0.1350 0.033 Uiso 1 1 calc R
C19 C 0.27729(11) 0.43609(5) -0.19605(8) 0.02243(18) Uani 1 1 d .
H19A H 0.3361 0.3953 -0.2238 0.034 Uiso 1 1 calc R
H19B H 0.3530 0.4750 -0.1739 0.034 Uiso 1 1 calc R
H19C H 0.1959 0.4516 -0.2618 0.034 Uiso 1 1 calc R

loop_
_atom_site_aniso_label
_atom_site_aniso_U_11
_atom_site_aniso_U_22
_atom_site_aniso_U_33
_atom_site_aniso_U_23
_atom_site_aniso_U_13
_atom_site_aniso_U_12
C1 0.0128(3) 0.0173(4) 0.0146(3) 0.0005(3) 0.0011(3) -0.0009(3)
O1 0.0192(3) 0.0240(3) 0.0174(3) 0.0058(2) 0.0048(2) 0.0004(2)
C2 0.0132(3) 0.0154(3) 0.0143(3) 0.0021(3) 0.0019(3) 0.0003(3)
C3 0.0115(3) 0.0143(3) 0.0145(3) 0.0009(3) 0.0028(3) -0.0009(2)
N3 0.0148(3) 0.0156(3) 0.0181(3) 0.0019(2) 0.0039(2) 0.0002(2)
O31 0.0206(3) 0.0246(3) 0.0290(3) -0.0062(3) 0.0042(3) -0.0079(2)
O32 0.0234(3) 0.0348(4) 0.0209(3) -0.0015(3) 0.0109(3) -0.0021(3)
C4 0.0139(3) 0.0139(3) 0.0131(3) 0.0009(3) 0.0028(3) 0.0009(3)
N5 0.0139(3) 0.0174(3) 0.0144(3) 0.0015(2) 0.0037(2) 0.0020(2)
C6 0.0139(3) 0.0227(4) 0.0175(4) 0.0005(3) 0.0041(3) 0.0034(3)
C7 0.0226(4) 0.0186(4) 0.0209(4) 0.0012(3) 0.0060(3) 0.0056(3)
C8 0.0238(4) 0.0202(4) 0.0240(4) -0.0021(3) 0.0052(3) -0.0037(3)
C9 0.0287(5) 0.0353(5) 0.0215(4) 0.0007(4) 0.0009(4) -0.0071(4)
C10 0.0174(4) 0.0148(3) 0.0217(4) 0.0034(3) 0.0040(3) 0.0007(3)
C11 0.0180(4) 0.0136(3) 0.0174(4) 0.0042(3) 0.0025(3) 0.0033(3)
C12 0.0194(4) 0.0220(4) 0.0172(4) 0.0003(3) 0.0016(3) 0.0032(3)
C13 0.0178(4) 0.0293(5) 0.0229(4) 0.0012(3) 0.0011(3) 0.0042(3)
C14 0.0231(4) 0.0315(5) 0.0245(4) 0.0014(4) 0.0065(3) 0.0096(4)
C15 0.0301(5) 0.0287(5) 0.0194(4) -0.0027(3) 0.0034(4) 0.0083(4)
C16 0.0223(4) 0.0207(4) 0.0195(4) -0.0002(3) -0.0008(3) 0.0029(3)
C17 0.0177(4) 0.0166(3) 0.0141(3) 0.0005(3) 0.0005(3) 0.0039(3)
C18 0.0195(4) 0.0215(4) 0.0232(4) -0.0027(3) -0.0041(3) 0.0015(3)
C19 0.0276(4) 0.0249(4) 0.0154(4) 0.0037(3) 0.0050(3) 0.0076(3)

loop_
_atom_type_symbol
_atom_type_description
_atom_type_scat_dispersion_real
_atom_type_scat_dispersion_imag
_atom_type_scat_source
C C 0.0033 0.0016 'International Tables Vol C Tables 4.2.6.8 and 6.1.1.4'
H H 0.0000 0.0000 'International Tables Vol C Tables 4.2.6.8 and 6.1.1.4'
N N 0.0061 0.0033 'International Tables Vol C Tables 4.2.6.8 and 6.1.1.4'
O O 0.0106 0.0060 'International Tables Vol C Tables 4.2.6.8 and 6.1.1.4'

loop_
_geom_angle_atom_site_label_1
_geom_angle_atom_site_label_2
_geom_angle_atom_site_label_3
_geom_angle
O1 C1 N5 126.03(8)
O1 C1 C2 124.82(7)
N5 C1 C2 109.08(7)
C1 C2 C3 103.64(6)
C1 C2 C10 114.42(7)
C3 C2 C10 115.22(7)
C1 C2 H2 107.7
C3 C2 H2 107.7
C10 C2 H2 107.7
N3 C3 C2 110.41(6)
N3 C3 C4 110.20(6)
C2 C3 C4 106.39(6)
N3 C3 H3 109.9
C2 C3 H3 109.9
C4 C3 H3 109.9
O32 N3 O31 123.84(7)
O32 N3 C3 118.16(7)
O31 N3 C3 118.00(7)
N5 C4 C17 112.39(6)
N5 C4 C3 102.42(6)
C17 C4 C3 114.49(6)
N5 C4 H4 109.1
C17 C4 H4 109.1
C3 C4 H4 109.1
C1 N5 C6 122.73(7)
C1 N5 C4 114.95(7)
C6 N5 C4 122.02(7)
N5 C6 C7 112.65(7)
N5 C6 H6A 109.1
C7 C6 H6A 109.1
N5 C6 H6B 109.1
C7 C6 H6B 109.1
H6A C6 H6B 107.8
C8 C7 C6 114.93(7)
C8 C7 H7A 108.5
C6 C7 H7A 108.5
C8 C7 H7B 108.5
C6 C7 H7B 108.5
H7A C7 H7B 107.5
C9 C8 C7 113.28(8)
C9 C8 H8A 108.9
C7 C8 H8A 108.9
C9 C8 H8B 108.9
C7 C8 H8B 108.9
H8A C8 H8B 107.7
C8 C9 H9A 109.5
C8 C9 H9B 109.5
H9A C9 H9B 109.5
C8 C9 H9C 109.5
H9A C9 H9C 109.5
H9B C9 H9C 109.5
C11 C10 C2 111.55(7)
C11 C10 H10A 109.3
C2 C10 H10A 109.3
C11 C10 H10B 109.3
C2 C10 H10B 109.3
H10A C10 H10B 108.0
C16 C11 C12 118.37(8)
C16 C11 C10 121.24(8)
C12 C11 C10 120.38(8)
C13 C12 C11 120.92(8)
C13 C12 H12 119.5
C11 C12 H12 119.5
C14 C13 C12 120.27(9)
C14 C13 H13 119.9
C12 C13 H13 119.9
C13 C14 C15 119.38(9)
C13 C14 H14 120.3
C15 C14 H14 120.3
C14 C15 C16 120.31(9)
C14 C15 H15 119.8
C16 C15 H15 119.8
C11 C16 C15 120.70(8)
C11 C16 H16 119.7
C15 C16 H16 119.7
C18 C17 C19 112.07(7)
C18 C17 C4 112.48(7)
C19 C17 C4 109.77(7)
C18 C17 H17 107.4
C19 C17 H17 107.4
C4 C17 H17 107.4
C17 C18 H18A 109.5
C17 C18 H18B 109.5
H18A C18 H18B 109.5
C17 C18 H18C 109.5
H18A C18 H18C 109.5
H18B C18 H18C 109.5
C17 C19 H19A 109.5
C17 C19 H19B 109.5
H19A C19 H19B 109.5
C17 C19 H19C 109.5
H19A C19 H19C 109.5
H19B C19 H19C 109.5

loop_
_geom_bond_atom_site_label_1
_geom_bond_atom_site_label_2
_geom_bond_distance
C1 O1 1.2289(10)
C1 N5 1.3542(10)
C1 C2 1.5236(11)
C2 C3 1.5312(11)
C2 C10 1.5352(11)
C2 H2 1.0000
C3 N3 1.5151(10)
C3 C4 1.5589(11)
C3 H3 1.0000
N3 O32 1.2203(10)
N3 O31 1.2307(10)
C4 N5 1.4668(10)
C4 C17 1.5389(11)
C4 H4 1.0000
N5 C6 1.4652(10)
C6 C7 1.5337(12)
C6 H6A 0.9900
C6 H6B 0.9900
C7 C8 1.5291(13)
C7 H7A 0.9900
C7 H7B 0.9900
C8 C9 1.5235(14)
C8 H8A 0.9900
C8 H8B 0.9900
C9 H9A 0.9800
C9 H9B 0.9800
C9 H9C 0.9800
C10 C11 1.5165(12)
C10 H10A 0.9900
C10 H10B 0.9900
C11 C16 1.3936(12)
C11 C12 1.3997(12)
C12 C13 1.3929(12)
C12 H12 0.9500
C13 C14 1.3888(14)
C13 H13 0.9500
C14 C15 1.3904(14)
C14 H14 0.9500
C15 C16 1.3992(13)
C15 H15 0.9500
C16 H16 0.9500
C17 C18 1.5311(12)
C17 C19 1.5318(12)
C17 H17 1.0000
C18 H18A 0.9800
C18 H18B 0.9800
C18 H18C 0.9800
C19 H19A 0.9800
C19 H19B 0.9800
C19 H19C 0.9800

loop_
_geom_torsion_atom_site_label_1
_geom_torsion_atom_site_label_2
_geom_torsion_atom_site_label_3
_geom_torsion_atom_site_label_4
_geom_torsion
O1 C1 C2 C3 169.38(8)
N5 C1 C2 C3 -13.47(8)
O1 C1 C2 C10 43.10(11)
N5 C1 C2 C10 -139.76(7)
C1 C2 C3 N3 138.12(6)
C10 C2 C3 N3 -96.10(8)
C1 C2 C3 C4 18.55(8)
C10 C2 C3 C4 144.33(7)
C2 C3 N3 O32 122.38(8)
C4 C3 N3 O32 -120.38(8)
C2 C3 N3 O31 -57.33(9)
C4 C3 N3 O31 59.91(9)
N3 C3 C4 N5 -136.70(6)
C2 C3 C4 N5 -16.99(7)
N3 C3 C4 C17 101.38(7)
C2 C3 C4 C17 -138.91(7)
O1 C1 N5 C6 6.03(13)
C2 C1 N5 C6 -171.07(7)
O1 C1 N5 C4 179.75(8)
C2 C1 N5 C4 2.65(9)
C17 C4 N5 C1 132.49(7)
C3 C4 N5 C1 9.15(8)
C17 C4 N5 C6 -53.74(10)
C3 C4 N5 C6 -177.08(7)
C1 N5 C6 C7 112.75(9)
C4 N5 C6 C7 -60.53(10)
N5 C6 C7 C8 -60.92(10)
C6 C7 C8 C9 -66.61(10)
C1 C2 C10 C11 -172.07(7)
C3 C2 C10 C11 67.92(9)
C2 C10 C11 C16 -117.69(9)
C2 C10 C11 C12 60.88(10)
C16 C11 C12 C13 2.27(13)
C10 C11 C12 C13 -176.35(8)
C11 C12 C13 C14 -0.69(14)
C12 C13 C14 C15 -1.58(15)
C13 C14 C15 C16 2.22(15)
C12 C11 C16 C15 -1.62(13)
C10 C11 C16 C15 176.98(8)
C14 C15 C16 C11 -0.61(14)
N5 C4 C17 C18 -51.77(9)
C3 C4 C17 C18 64.53(9)
N5 C4 C17 C19 -177.28(7)
C3 C4 C17 C19 -60.98(9)
